data_2218872
loop_
_publ_author_name
'Chu, Qing-Zhu'
'Zhou, Huan-Ran'
'Zhang, Xiao-Ru'

_publ_section_title 3-Benzylsulfanyl-5-(4-phenyl-1<i>H</i>-1,2,3-triazol-1-ylmethyl)-4<i>H</i>-1,2,4-triazol-4-amine
_journal_coeditor_code AT2597
_journal_issue 8
_journal_name_full 'Acta Crystallographica Section E'
_journal_page_first o1611
_journal_paper_doi 10.1107/S1600536808023180
_journal_volume 64
_journal_year 2008
_chemical_formula_iupac 'C18 H17 N7 S'
_chemical_formula_moiety 'C18 H17 N7 S'
_chemical_formula_sum 'C18 H17 N7 S'
_chemical_formula_weight 363.45
_chemical_name_systematic
;
3-Benzylsulfanyl-5-(4-phenyl-1<i>H</i>-1,2,3-triazol-1-ylmethyl)-4<i>H</i>-
1,2,4-triazol-4-amine
;
_space_group_IT_number 33
_symmetry_cell_setting orthorhombic
_symmetry_space_group_name_Hall 'P 2c -2n'
_symmetry_space_group_name_H-M 'P n a 21'
_atom_sites_solution_hydrogens geom
_atom_sites_solution_primary direct
_atom_sites_solution_secondary difmap
_audit_creation_method SHELXL97
_cell_angle_alpha 90.00
_cell_angle_beta 90.00
_cell_angle_gamma 90.00
_cell_formula_units_Z 4
_cell_length_a 8.0487(15)
_cell_length_b 5.4689(10)
_cell_length_c 38.721(7)
_cell_measurement_reflns_used 1817
_cell_measurement_temperature 186.5(2)
_cell_measurement_theta_max 24.97
_cell_measurement_theta_min 3.16
_cell_volume 1704.4(5)
_computing_cell_refinement 'SAINT (Siemens, 1996)'
_computing_data_collection 'SMART (Siemens, 1996)'
_computing_data_reduction 'SAINT (Siemens, 1996)'
_computing_molecular_graphics 'SHELXTL (Sheldrick, 2008)'
_computing_publication_material
;
SHELXTL (Sheldrick, 2008), PARST (Nardelli, 1995) and PLATON
(Spek, 2003)
;
_computing_structure_refinement 'SHELXL97 (Sheldrick, 2008)'
_computing_structure_solution 'SHELXS97 (Sheldrick, 2008)'
_diffrn_ambient_temperature 293(2)
_diffrn_detector_area_resol_mean 8.33
_diffrn_measured_fraction_theta_full 0.999
_diffrn_measured_fraction_theta_max 0.999
_diffrn_measurement_device_type 'Siemens SMART 1000 CCD area-detector'
_diffrn_measurement_method \w
_diffrn_radiation_monochromator graphite
_diffrn_radiation_source 'fine-focus sealed tube'
_diffrn_radiation_type MoK\a
_diffrn_radiation_wavelength 0.71073
_diffrn_reflns_av_R_equivalents 0.0521
_diffrn_reflns_av_sigmaI/netI 0.0620
_diffrn_reflns_limit_h_max 9
_diffrn_reflns_limit_h_min -9
_diffrn_reflns_limit_k_max 5
_diffrn_reflns_limit_k_min -6
_diffrn_reflns_limit_l_max 46
_diffrn_reflns_limit_l_min -40
_diffrn_reflns_number 7815
_diffrn_reflns_theta_full 24.99
_diffrn_reflns_theta_max 24.99
_diffrn_reflns_theta_min 2.10
_diffrn_standards_number 0
_exptl_absorpt_coefficient_mu 0.208
_exptl_absorpt_correction_T_max 0.9917
_exptl_absorpt_correction_T_min 0.9307
_exptl_absorpt_correction_type multi-scan
_exptl_absorpt_process_details '(SADABS; Sheldrick, 1996)'
_exptl_crystal_colour colourless
_exptl_crystal_density_diffrn 1.416
_exptl_crystal_density_method 'not measured'
_exptl_crystal_description plate
_exptl_crystal_F_000 760
_exptl_crystal_size_max 0.35
_exptl_crystal_size_mid 0.25
_exptl_crystal_size_min 0.04
_refine_diff_density_max 0.482
_refine_diff_density_min -0.392
_refine_ls_abs_structure_details 'Flack (1983), with 2854 Freidel pairs'
_refine_ls_abs_structure_Flack 0.05(19)
_refine_ls_extinction_method none
_refine_ls_goodness_of_fit_ref 1.203
_refine_ls_hydrogen_treatment constr
_refine_ls_matrix_type full
_refine_ls_number_parameters 235
_refine_ls_number_reflns 2854
_refine_ls_number_restraints 1
_refine_ls_restrained_S_all 1.203
_refine_ls_R_factor_all 0.0844
_refine_ls_R_factor_gt 0.0781
_refine_ls_shift/su_max 0.002
_refine_ls_shift/su_mean 0.000
_refine_ls_structure_factor_coef Fsqd
_refine_ls_weighting_details 'calc w = 1/[\s^2^(Fo^2^)+(0.0579P)^2^+3.955P] where P=(Fo^2^+2Fc^2^)/3'
_refine_ls_weighting_scheme calc
_refine_ls_wR_factor_gt 0.1795
_refine_ls_wR_factor_ref 0.1827
_reflns_number_gt 2592
_reflns_number_total 2854
_reflns_threshold_expression I>2\s(I)
_cod_data_source_file at2597.cif
_cod_data_source_block I
_cod_database_code 2218872
_cod_database_fobs_code 2218872

loop_
_symmetry_equiv_pos_as_xyz
'x, y, z'
'-x, -y, z+1/2'
'x+1/2, -y+1/2, z'
'-x+1/2, y+1/2, z+1/2'

loop_
_atom_site_type_symbol
_atom_site_label
_atom_site_fract_x
_atom_site_fract_y
_atom_site_fract_z
_atom_site_U_iso_or_equiv
_atom_site_adp_type
_atom_site_calc_flag
_atom_site_refinement_flags
_atom_site_occupancy
S S1 0.0735(2) 0.5751(3) 0.34992(5) 0.0348(4) Uani d . 1
N N5 -0.0030(7) 0.2276(10) 0.39829(15) 0.0349(13) Uani d . 1
C C11 0.0723(7) 0.4329(11) 0.38974(17) 0.0284(14) Uani d . 1
N N6 0.1621(6) 0.5157(9) 0.41739(14) 0.0299(12) Uani d . 1
C C1 -0.0955(7) 0.3110(10) 0.60677(16) 0.0266(14) Uani d . 1
H H1A -0.0314 0.1797 0.5993 0.032 Uiso calc R 1
C C7 -0.0485(7) 0.5171(11) 0.55000(16) 0.0245(14) Uani d . 1
N N4 0.0366(7) 0.1806(11) 0.43251(16) 0.0398(15) Uani d . 1
C C13 -0.0838(8) 0.4412(12) 0.29074(17) 0.0344(16) Uani d . 1
N N1 -0.0513(8) 0.7223(11) 0.53032(15) 0.0428(15) Uani d . 1
C C3 -0.2600(7) 0.4969(12) 0.65095(18) 0.0305(14) Uani d . 1
H H3A -0.3061 0.4923 0.6730 0.037 Uiso calc R 1
N N2 0.0363(8) 0.6895(11) 0.50221(17) 0.0464(16) Uani d . 1
C C5 -0.2313(8) 0.6963(10) 0.59606(18) 0.0297(15) Uani d . 1
H H5B -0.2576 0.8261 0.5815 0.036 Uiso calc R 1
C C14 -0.0064(8) 0.2866(11) 0.26757(19) 0.0356(17) Uani d . 1
H H14A 0.0496 0.1498 0.2758 0.043 Uiso calc R 1
N N3 0.0979(6) 0.4597(10) 0.50423(14) 0.0322(13) Uani d . 1
C C16 -0.0919(9) 0.5334(14) 0.2199(2) 0.0419(18) Uani d . 1
H H16A -0.0967 0.5634 0.1963 0.050 Uiso calc R 1
N N7 0.2650(7) 0.7185(10) 0.41686(15) 0.0423(15) Uani d . 1
H H7A 0.3227 0.7555 0.4348 0.051 Uiso calc R 1
H H7B 0.2712 0.8075 0.3986 0.051 Uiso calc R 1
C C2 -0.1574(9) 0.3117(11) 0.63972(17) 0.0354(16) Uani d . 1
H H2B -0.1299 0.1853 0.6547 0.042 Uiso calc R 1
C C4 -0.2935(8) 0.6914(11) 0.62878(17) 0.0302(15) Uani d . 1
H H4B -0.3594 0.8201 0.6365 0.036 Uiso calc R 1
C C6 -0.1276(7) 0.5067(11) 0.58396(16) 0.0258(14) Uani d . 1
C C17 -0.1648(8) 0.6881(11) 0.24299(18) 0.0334(16) Uani d . 1
H H17A -0.2206 0.8245 0.2346 0.040 Uiso calc R 1
C C10 0.1372(7) 0.3584(12) 0.44322(16) 0.0286(14) Uani d . 1
C C18 -0.1598(8) 0.6523(11) 0.27809(18) 0.0321(15) Uani d . 1
H H18A -0.2062 0.7662 0.2931 0.038 Uiso calc R 1
C C8 0.0472(7) 0.3493(11) 0.53312(16) 0.0271(14) Uani d . 1
H H8A 0.0720 0.1910 0.5403 0.033 Uiso calc R 1
C C15 -0.0103(8) 0.3297(13) 0.2329(2) 0.0386(17) Uani d . 1
H H15A 0.0421 0.2220 0.2178 0.046 Uiso calc R 1
C C9 0.2124(8) 0.3702(15) 0.47810(17) 0.0405(17) Uani d . 1
H H9A 0.2502 0.2082 0.4846 0.049 Uiso calc R 1
H H9B 0.3088 0.4766 0.4774 0.049 Uiso calc R 1
C C12 -0.0816(10) 0.3877(15) 0.3288(2) 0.053(2) Uani d . 1
H H12A -0.0565 0.2162 0.3325 0.063 Uiso calc R 1
H H12B -0.1901 0.4213 0.3386 0.063 Uiso calc R 1

loop_
_atom_site_aniso_label
_atom_site_aniso_U_11
_atom_site_aniso_U_22
_atom_site_aniso_U_33
_atom_site_aniso_U_12
_atom_site_aniso_U_13
_atom_site_aniso_U_23
S1 0.0327(8) 0.0356(9) 0.0361(9) -0.0077(7) -0.0003(8) 0.0057(9)
N5 0.029(3) 0.035(3) 0.041(3) -0.009(3) 0.000(2) 0.007(3)
C11 0.019(3) 0.024(3) 0.043(4) 0.001(3) 0.005(3) -0.001(3)
N6 0.027(3) 0.026(3) 0.037(3) 0.001(2) 0.002(2) 0.001(3)
C1 0.018(3) 0.019(3) 0.042(4) 0.004(3) -0.004(3) 0.003(3)
C7 0.019(3) 0.017(3) 0.037(4) 0.003(2) -0.005(2) -0.002(3)
N4 0.033(3) 0.043(4) 0.043(4) 0.004(3) 0.009(3) 0.014(3)
C13 0.032(4) 0.029(3) 0.042(4) -0.006(3) -0.006(3) 0.008(3)
N1 0.046(3) 0.039(3) 0.043(4) 0.014(3) 0.011(3) 0.011(3)
C3 0.020(3) 0.032(4) 0.040(4) -0.006(3) 0.000(3) -0.001(3)
N2 0.047(4) 0.037(4) 0.055(4) 0.018(3) 0.011(3) 0.016(3)
C5 0.032(3) 0.010(3) 0.048(4) 0.004(3) -0.007(3) 0.002(2)
C14 0.021(3) 0.015(3) 0.071(5) 0.007(3) -0.011(3) 0.006(3)
N3 0.016(2) 0.041(3) 0.039(3) 0.011(2) 0.000(2) 0.002(3)
C16 0.036(4) 0.051(5) 0.039(4) -0.019(4) -0.004(3) -0.001(4)
N7 0.042(3) 0.033(3) 0.051(4) -0.011(3) -0.008(3) 0.006(3)
C2 0.042(4) 0.025(3) 0.040(4) -0.005(3) -0.002(3) 0.005(3)
C4 0.024(3) 0.023(3) 0.044(4) 0.011(3) 0.001(3) -0.004(3)
C6 0.025(3) 0.020(3) 0.032(4) -0.008(3) -0.007(3) 0.001(2)
C17 0.026(3) 0.018(3) 0.056(5) -0.009(3) 0.005(3) 0.001(3)
C10 0.024(3) 0.030(3) 0.031(4) 0.005(3) 0.003(3) 0.004(3)
C18 0.023(3) 0.023(3) 0.050(4) 0.004(3) 0.006(3) 0.000(3)
C8 0.029(3) 0.015(3) 0.037(4) 0.011(3) -0.005(3) -0.001(3)
C15 0.030(4) 0.034(4) 0.052(5) -0.001(3) -0.001(3) -0.015(3)
C9 0.026(3) 0.060(5) 0.035(4) 0.007(3) 0.007(3) -0.001(4)
C12 0.045(4) 0.060(5) 0.053(5) -0.034(4) -0.008(4) 0.012(4)

loop_
_atom_type_symbol
_atom_type_description
_atom_type_scat_dispersion_real
_atom_type_scat_dispersion_imag
_atom_type_scat_source
C C 0.0033 0.0016 'International Tables Vol C Tables 4.2.6.8 and 6.1.1.4'
H H 0.0000 0.0000 'International Tables Vol C Tables 4.2.6.8 and 6.1.1.4'
N N 0.0061 0.0033 'International Tables Vol C Tables 4.2.6.8 and 6.1.1.4'
S S 0.1246 0.1234 'International Tables Vol C Tables 4.2.6.8 and 6.1.1.4'

loop_
_geom_angle_atom_site_label_1
_geom_angle_atom_site_label_2
_geom_angle_atom_site_label_3
_geom_angle
C11 S1 C12 98.3(3)
C11 N5 N4 107.0(5)
N5 C11 N6 109.2(5)
N5 C11 S1 127.6(5)
N6 C11 S1 123.1(4)
C10 N6 C11 107.1(5)
C10 N6 N7 128.1(6)
C11 N6 N7 124.7(5)
C2 C1 C6 120.9(6)
C2 C1 H1A 119.5
C6 C1 H1A 119.5
N1 C7 C8 107.3(6)
N1 C7 C6 122.0(5)
C8 C7 C6 130.6(6)
C10 N4 N5 107.6(5)
C14 C13 C18 118.4(6)
C14 C13 C12 120.8(6)
C18 C13 C12 120.7(7)
N2 N1 C7 110.1(5)
C2 C3 C4 118.9(6)
C2 C3 H3A 120.6
C4 C3 H3A 120.6
N1 N2 N3 106.0(5)
C4 C5 C6 120.7(6)
C4 C5 H5B 119.6
C6 C5 H5B 119.6
C15 C14 C13 121.6(6)
C15 C14 H14A 119.2
C13 C14 H14A 119.2
C8 N3 N2 110.9(5)
C8 N3 C9 128.7(5)
N2 N3 C9 120.3(6)
C17 C16 C15 117.8(7)
C17 C16 H16A 121.1
C15 C16 H16A 121.1
N6 N7 H7A 120.0
N6 N7 H7B 120.0
H7A N7 H7B 120.0
C1 C2 C3 121.0(6)
C1 C2 H2B 119.5
C3 C2 H2B 119.5
C5 C4 C3 121.2(6)
C5 C4 H4B 119.4
C3 C4 H4B 119.4
C5 C6 C1 117.2(6)
C5 C6 C7 121.9(6)
C1 C6 C7 120.8(6)
C16 C17 C18 123.2(7)
C16 C17 H17A 118.4
C18 C17 H17A 118.4
N4 C10 N6 109.2(6)
N4 C10 C9 124.3(6)
N6 C10 C9 126.5(6)
C17 C18 C13 118.6(6)
C17 C18 H18A 120.7
C13 C18 H18A 120.7
N3 C8 C7 105.6(5)
N3 C8 H8A 127.2
C7 C8 H8A 127.2
C14 C15 C16 120.3(7)
C14 C15 H15A 119.8
C16 C15 H15A 119.8
N3 C9 C10 113.0(5)
N3 C9 H9A 109.0
C10 C9 H9A 109.0
N3 C9 H9B 109.0
C10 C9 H9B 109.0
H9A C9 H9B 107.8
C13 C12 S1 109.9(5)
C13 C12 H12A 109.7
S1 C12 H12A 109.7
C13 C12 H12B 109.7
S1 C12 H12B 109.7
H12A C12 H12B 108.2

loop_
_geom_bond_atom_site_label_1
_geom_bond_atom_site_label_2
_geom_bond_distance
S1 C11 1.727(6)
S1 C12 1.810(7)
N5 C11 1.318(8)
N5 N4 1.387(8)
C11 N6 1.369(8)
N6 C10 1.334(8)
N6 N7 1.385(7)
C1 C2 1.370(9)
C1 C6 1.412(8)
C1 H1A 0.9300
C7 N1 1.357(8)
C7 C8 1.365(8)
C7 C6 1.462(8)
N4 C10 1.332(9)
C13 C14 1.381(10)
C13 C18 1.395(9)
C13 C12 1.503(10)
N1 N2 1.309(8)
C3 C2 1.377(9)
C3 C4 1.393(9)
C3 H3A 0.9300
N2 N3 1.353(8)
C5 C4 1.362(9)
C5 C6 1.411(9)
C5 H5B 0.9300
C14 C15 1.365(10)
C14 H14A 0.9300
N3 C8 1.335(8)
N3 C9 1.454(8)
C16 C17 1.363(10)
C16 C15 1.386(10)
C16 H16A 0.9300
N7 H7A 0.8600
N7 H7B 0.8600
C2 H2B 0.9300
C4 H4B 0.9300
C17 C18 1.374(9)
C17 H17A 0.9300
C10 C9 1.481(9)
C18 H18A 0.9300
C8 H8A 0.9300
C15 H15A 0.9300
C9 H9A 0.9700
C9 H9B 0.9700
C12 H12A 0.9700
C12 H12B 0.9700

loop_
_geom_hbond_atom_site_label_D
_geom_hbond_atom_site_label_H
_geom_hbond_atom_site_label_A
_geom_hbond_site_symmetry_A
_geom_hbond_distance_DH
_geom_hbond_distance_HA
_geom_hbond_distance_DA
_geom_hbond_angle_DHA
_geom_hbond_publ_flag
N7 H7B S1 1_555 0.86 2.775 3.116(6) 105.43 yes

loop_
_geom_torsion_atom_site_label_1
_geom_torsion_atom_site_label_2
_geom_torsion_atom_site_label_3
_geom_torsion_atom_site_label_4
_geom_torsion
N4 N5 C11 N6 1.3(7)
N4 N5 C11 S1 177.6(5)
C12 S1 C11 N5 9.0(7)
C12 S1 C11 N6 -175.1(6)
N5 C11 N6 C10 -1.1(7)
S1 C11 N6 C10 -177.7(5)
N5 C11 N6 N7 175.7(6)
S1 C11 N6 N7 -0.8(8)
C11 N5 N4 C10 -1.0(7)
C8 C7 N1 N2 0.4(8)
C6 C7 N1 N2 176.2(6)
C7 N1 N2 N3 -0.7(8)
C18 C13 C14 C15 -3.3(10)
C12 C13 C14 C15 178.6(6)
N1 N2 N3 C8 0.8(7)
N1 N2 N3 C9 -175.3(6)
C6 C1 C2 C3 3.4(9)
C4 C3 C2 C1 -3.2(9)
C6 C5 C4 C3 -1.6(10)
C2 C3 C4 C5 2.3(10)
C4 C5 C6 C1 1.7(9)
C4 C5 C6 C7 -175.0(6)
C2 C1 C6 C5 -2.6(8)
C2 C1 C6 C7 174.1(6)
N1 C7 C6 C5 9.3(9)
C8 C7 C6 C5 -176.0(6)
N1 C7 C6 C1 -167.2(6)
C8 C7 C6 C1 7.4(10)
C15 C16 C17 C18 0.5(10)
N5 N4 C10 N6 0.3(7)
N5 N4 C10 C9 -177.8(6)
C11 N6 C10 N4 0.5(7)
N7 N6 C10 N4 -176.2(6)
C11 N6 C10 C9 178.5(6)
N7 N6 C10 C9 1.8(10)
C16 C17 C18 C13 -3.3(10)
C14 C13 C18 C17 4.6(9)
C12 C13 C18 C17 -177.3(6)
N2 N3 C8 C7 -0.6(7)
C9 N3 C8 C7 175.1(6)
N1 C7 C8 N3 0.1(7)
C6 C7 C8 N3 -175.1(6)
C13 C14 C15 C16 0.5(10)
C17 C16 C15 C14 0.9(10)
C8 N3 C9 C10 121.5(7)
N2 N3 C9 C10 -63.1(8)
N4 C10 C9 N3 -79.2(8)
N6 C10 C9 N3 103.1(8)
C14 C13 C12 S1 101.0(7)
C18 C13 C12 S1 -77.1(8)
C11 S1 C12 C13 -169.3(6)

loop_
_cod_related_entry_id
_cod_related_entry_database
_cod_related_entry_code
1 ChemSpider 24740486
